data_2102828
loop_
_publ_author_name
'Ojala, William H.'
'Smieja, Jonathan M.'
'Spude, Jill M.'
'Arola, Trina M.'
'Kuspa, Marika K.'
'Herrera, Nell'
'Ojala, Charles R.'

_publ_section_title
;
 Isostructuralism among `bridge-flipped' isomeric benzylideneanilines
 and phenylhydrazones
;
_journal_coeditor_code GP5015
_journal_issue 3
_journal_name_full 'Acta Crystallographica Section B'
_journal_page_first 485
_journal_page_last 496
_journal_paper_doi 10.1107/S0108768107018034
_journal_volume 63
_journal_year 2007
_chemical_formula_moiety 'C15 H12 F3 N'
_chemical_formula_sum 'C15 H12 F3 N'
_chemical_formula_weight 263.26
_chemical_melting_point .72E-72
_chemical_name_systematic
;
 N-(2-methylbenzylidene)-2-trifluoromethylaniline
;
_space_group_IT_number 14
_symmetry_cell_setting monoclinic
_symmetry_space_group_name_Hall '-P 2ybc'
_symmetry_space_group_name_H-M 'P 1 21/c 1'
_atom_sites_solution_hydrogens geom
_atom_sites_solution_primary direct
_atom_sites_solution_secondary difmap
_audit_creation_method SHELXL-97
_cell_angle_alpha 90.00
_cell_angle_beta 102.6470(10)
_cell_angle_gamma 90.00
_cell_formula_units_Z 4
_cell_length_a 9.7556(6)
_cell_length_b 7.8003(5)
_cell_length_c 16.8794(11)
_cell_measurement_reflns_used 3523
_cell_measurement_temperature 173(2)
_cell_measurement_theta_max 25.023
_cell_measurement_theta_min 2.696
_cell_volume 1253.30(14)
_computing_cell_refinement 'SAINT, Bruker'
_computing_data_collection 'SMART, Bruker'
_computing_data_reduction 'SAINT, Bruker'
_computing_molecular_graphics 'PLATON (Spek, 2003)'
_computing_publication_material 'SHELXL97 (Sheldrick, 1997)'
_computing_structure_refinement 'SHELXL-97 (Sheldrick, 1997)'
_computing_structure_solution 'SHELXS-97 (Sheldrick, 1990)'
_diffrn_ambient_temperature 173(2)
_diffrn_measured_fraction_theta_full 0.999
_diffrn_measured_fraction_theta_max 0.999
_diffrn_measurement_device_type 'Siemens SMART Platform CCD'
_diffrn_measurement_method 'area detector, omega scans per phi'
_diffrn_radiation_monochromator graphite
_diffrn_radiation_source 'normal-focus sealed tube'
_diffrn_radiation_type MoK\a
_diffrn_radiation_wavelength 0.71073
_diffrn_reflns_av_R_equivalents 0.0182
_diffrn_reflns_av_sigmaI/netI 0.0124
_diffrn_reflns_limit_h_max 11
_diffrn_reflns_limit_h_min -11
_diffrn_reflns_limit_k_max 9
_diffrn_reflns_limit_k_min -9
_diffrn_reflns_limit_l_max 20
_diffrn_reflns_limit_l_min -20
_diffrn_reflns_number 10706
_diffrn_reflns_theta_full 25.05
_diffrn_reflns_theta_max 25.05
_diffrn_reflns_theta_min 2.14
_exptl_absorpt_coefficient_mu 0.113
_exptl_absorpt_correction_T_max 0.986
_exptl_absorpt_correction_T_min 0.951
_exptl_absorpt_correction_type multi-scan
_exptl_absorpt_process_details 'SADABS (Blessing, 1995)'
_exptl_crystal_colour yellow
_exptl_crystal_density_diffrn 1.395
_exptl_crystal_density_method 'not measured'
_exptl_crystal_description prism
_exptl_crystal_F_000 544
_exptl_crystal_size_max 0.50
_exptl_crystal_size_mid 0.35
_exptl_crystal_size_min 0.10
_refine_diff_density_max 0.174
_refine_diff_density_min -0.199
_refine_ls_extinction_method none
_refine_ls_goodness_of_fit_ref 1.042
_refine_ls_hydrogen_treatment constr
_refine_ls_matrix_type full
_refine_ls_number_parameters 173
_refine_ls_number_reflns 2205
_refine_ls_number_restraints 0
_refine_ls_restrained_S_all 1.042
_refine_ls_R_factor_all 0.0335
_refine_ls_R_factor_gt 0.0284
_refine_ls_shift/su_max 0.000
_refine_ls_shift/su_mean 0.000
_refine_ls_structure_factor_coef Fsqd
_refine_ls_weighting_details 'calc w=1/[\s^2^(Fo^2^)+(0.0344P)^2^+0.3477P] where P=(Fo^2^+2Fc^2^)/3'
_refine_ls_weighting_scheme calc
_refine_ls_wR_factor_gt 0.0722
_refine_ls_wR_factor_ref 0.0752
_reflns_number_gt 1947
_reflns_number_total 2205
_reflns_threshold_expression I>2\s(I)
_cod_data_source_file gp5015.cif
_cod_data_source_block IV
_cod_database_code 2102828

loop_
_symmetry_equiv_pos_as_xyz
'x, y, z'
'-x, y+1/2, -z+1/2'
'-x, -y, -z'
'x, -y-1/2, z-1/2'

loop_
_atom_site_type_symbol
_atom_site_label
_atom_site_fract_x
_atom_site_fract_y
_atom_site_fract_z
_atom_site_U_iso_or_equiv
_atom_site_adp_type
_atom_site_calc_flag
_atom_site_refinement_flags
_atom_site_occupancy
C C1 0.82979(11) 0.31928(15) 0.67567(7) 0.0276(3) Uani d . 1
C C2 0.83504(11) 0.29677(14) 0.59359(7) 0.0268(3) Uani d . 1
C C3 0.85925(12) 0.43587(15) 0.54753(7) 0.0300(3) Uani d . 1
H H3 0.8598 0.4205 0.4918 0.036 Uiso calc R 1
C C4 0.88265(13) 0.59726(15) 0.58208(7) 0.0334(3) Uani d . 1
H H4 0.8986 0.6923 0.5501 0.040 Uiso calc R 1
C C5 0.88267(13) 0.61948(16) 0.66321(8) 0.0351(3) Uani d . 1
H H5 0.9007 0.7295 0.6874 0.042 Uiso calc R 1
C C6 0.85648(13) 0.48179(16) 0.70950(7) 0.0332(3) Uani d . 1
H H6 0.8567 0.4986 0.7653 0.040 Uiso calc R 1
C C7 0.68344(12) 0.05704(16) 0.81915(7) 0.0304(3) Uani d . 1
C C8 0.56982(12) 0.07394(17) 0.85779(7) 0.0345(3) Uani d . 1
C C9 0.53644(13) -0.06707(19) 0.90085(7) 0.0403(3) Uani d . 1
H H9 0.4584 -0.0598 0.9259 0.048 Uiso calc R 1
C C10 0.61364(15) -0.21678(19) 0.90811(8) 0.0444(3) Uani d . 1
H H10 0.5876 -0.3112 0.9372 0.053 Uiso calc R 1
C C11 0.72905(15) -0.22966(17) 0.87299(7) 0.0411(3) Uani d . 1
H H11 0.7843 -0.3310 0.8795 0.049 Uiso calc R 1
C C12 0.76286(14) -0.09337(16) 0.82843(7) 0.0348(3) Uani d . 1
H H12 0.8413 -0.1023 0.8038 0.042 Uiso calc R 1
C C13 0.71667(12) 0.19602(16) 0.76752(7) 0.0314(3) Uani d . 1
H H13 0.6727 0.3043 0.7688 0.038 Uiso calc R 1
C C14 0.81465(13) 0.12270(16) 0.55612(7) 0.0348(3) Uani d . 1
C C15 0.48607(14) 0.2367(2) 0.85462(9) 0.0469(3) Uani d . 1
H H15A 0.4398 0.2617 0.7982 0.070 Uiso calc R 1
H H15B 0.5489 0.3315 0.8765 0.070 Uiso calc R 1
H H15C 0.4149 0.2230 0.8871 0.070 Uiso calc R 1
F F1 0.81686(9) 0.12510(10) 0.47670(4) 0.0493(2) Uani d . 1
F F2 0.69248(9) 0.04986(11) 0.56063(5) 0.0546(2) Uani d . 1
F F3 0.91580(9) 0.01252(10) 0.59049(5) 0.0520(2) Uani d . 1
N N1 0.80251(10) 0.17592(13) 0.72118(6) 0.0310(2) Uani d . 1

loop_
_atom_site_aniso_label
_atom_site_aniso_U_11
_atom_site_aniso_U_22
_atom_site_aniso_U_33
_atom_site_aniso_U_12
_atom_site_aniso_U_13
_atom_site_aniso_U_23
C1 0.0256(5) 0.0293(6) 0.0284(6) 0.0018(5) 0.0066(4) 0.0019(5)
C2 0.0248(5) 0.0271(6) 0.0290(6) 0.0011(5) 0.0072(4) -0.0007(5)
C3 0.0317(6) 0.0317(6) 0.0279(6) 0.0014(5) 0.0091(5) 0.0018(5)
C4 0.0367(6) 0.0263(6) 0.0389(7) 0.0005(5) 0.0115(5) 0.0042(5)
C5 0.0361(6) 0.0277(6) 0.0416(7) -0.0019(5) 0.0091(5) -0.0070(5)
C6 0.0353(6) 0.0364(7) 0.0288(6) -0.0008(5) 0.0092(5) -0.0050(5)
C7 0.0319(6) 0.0367(6) 0.0220(5) -0.0053(5) 0.0044(5) -0.0017(5)
C8 0.0287(6) 0.0471(7) 0.0260(6) -0.0049(5) 0.0026(5) -0.0014(5)
C9 0.0353(7) 0.0567(9) 0.0295(6) -0.0117(6) 0.0083(5) 0.0008(6)
C10 0.0552(8) 0.0459(8) 0.0322(7) -0.0156(7) 0.0096(6) 0.0046(6)
C11 0.0570(8) 0.0345(7) 0.0321(7) -0.0022(6) 0.0102(6) 0.0011(5)
C12 0.0424(7) 0.0363(7) 0.0272(6) -0.0020(6) 0.0112(5) -0.0021(5)
C13 0.0322(6) 0.0337(6) 0.0278(6) -0.0008(5) 0.0053(5) -0.0007(5)
C14 0.0424(7) 0.0307(6) 0.0342(6) -0.0028(5) 0.0143(5) -0.0016(5)
C15 0.0340(7) 0.0608(9) 0.0477(8) 0.0069(6) 0.0133(6) 0.0044(7)
F1 0.0777(6) 0.0395(4) 0.0349(4) -0.0067(4) 0.0215(4) -0.0103(3)
F2 0.0585(5) 0.0492(5) 0.0609(5) -0.0262(4) 0.0239(4) -0.0188(4)
F3 0.0693(6) 0.0289(4) 0.0586(5) 0.0124(4) 0.0160(4) -0.0007(4)
N1 0.0336(5) 0.0332(5) 0.0264(5) -0.0010(4) 0.0072(4) 0.0027(4)

loop_
_atom_type_symbol
_atom_type_description
_atom_type_scat_dispersion_real
_atom_type_scat_dispersion_imag
_atom_type_scat_source
C C 0.0033 0.0016 'International Tables Vol C Tables 4.2.6.8 and 6.1.1.4'
H H 0.0000 0.0000 'International Tables Vol C Tables 4.2.6.8 and 6.1.1.4'
N N 0.0061 0.0033 'International Tables Vol C Tables 4.2.6.8 and 6.1.1.4'
F F 0.0171 0.0103 'International Tables Vol C Tables 4.2.6.8 and 6.1.1.4'

loop_
_geom_angle_atom_site_label_1
_geom_angle_atom_site_label_2
_geom_angle_atom_site_label_3
_geom_angle
_geom_angle_publ_flag
C6 C1 C2 118.25(10) n
C6 C1 N1 122.55(10) n
C2 C1 N1 119.16(10) n
C3 C2 C1 120.13(10) n
C3 C2 C14 119.88(10) n
C1 C2 C14 119.99(10) n
C2 C3 C4 120.55(11) n
C2 C3 H3 120 n
C4 C3 H3 120 n
C5 C4 C3 119.74(11) n
C5 C4 H4 120 n
C3 C4 H4 120 n
C4 C5 C6 120.17(11) n
C4 C5 H5 120 n
C6 C5 H5 120 n
C5 C6 C1 121.09(11) n
C5 C6 H6 120 n
C1 C6 H6 120 n
C12 C7 C8 120.00(11) n
C12 C7 C13 119.81(11) n
C8 C7 C13 120.18(11) n
C9 C8 C7 117.65(12) n
C9 C8 C15 119.79(11) n
C7 C8 C15 122.56(12) n
C10 C9 C8 121.87(12) n
C10 C9 H9 119 n
C8 C9 H9 119 n
C9 C10 C11 120.12(12) n
C9 C10 H10 120 n
C11 C10 H10 120 n
C12 C11 C10 119.32(13) n
C12 C11 H11 120 n
C10 C11 H11 120 n
C11 C12 C7 120.96(12) n
C11 C12 H12 120 n
C7 C12 H12 120 n
N1 C13 C7 122.18(11) y
N1 C13 H13 119 n
C7 C13 H13 119 n
F2 C14 F3 106.48(10) y
F2 C14 F1 105.75(10) y
F3 C14 F1 105.61(10) y
F2 C14 C2 113.59(10) y
F3 C14 C2 112.49(10) y
F1 C14 C2 112.31(10) y
C8 C15 H15A 110 n
C8 C15 H15B 110 n
H15A C15 H15B 110 n
C8 C15 H15C 110 n
H15A C15 H15C 110 n
H15B C15 H15C 110 n
C13 N1 C1 117.59(10) y

loop_
_geom_bond_atom_site_label_1
_geom_bond_atom_site_label_2
_geom_bond_distance
_geom_bond_publ_flag
C1 C6 1.3913(17) n
C1 C2 1.4086(16) n
C1 N1 1.4145(15) y
C2 C3 1.3849(16) n
C2 C14 1.4927(17) y
C3 C4 1.3852(17) n
C3 H3 0.95 n
C4 C5 1.3803(17) n
C4 H4 0.95 n
C5 C6 1.3844(18) n
C5 H5 0.95 n
C6 H6 0.95 n
C7 C12 1.3959(18) n
C7 C8 1.4099(17) n
C7 C13 1.4708(17) y
C8 C9 1.3956(18) n
C8 C15 1.5046(19) y
C9 C10 1.380(2) n
C9 H9 0.95 n
C10 C11 1.386(2) n
C10 H10 0.95 n
C11 C12 1.3833(18) n
C11 H11 0.95 n
C12 H12 0.95 n
C13 N1 1.2746(15) y
C13 H13 0.95 n
C14 F2 1.3374(15) y
C14 F3 1.3410(15) y
C14 F1 1.3456(14) y
C15 H15A 0.98 n
C15 H15B 0.98 n
C15 H15C 0.98 n

loop_
_geom_torsion_atom_site_label_1
_geom_torsion_atom_site_label_2
_geom_torsion_atom_site_label_3
_geom_torsion_atom_site_label_4
_geom_torsion
_geom_torsion_publ_flag
C6 C1 C2 C3 -3.20(16) n
N1 C1 C2 C3 178.92(10) n
C6 C1 C2 C14 176.74(11) n
N1 C1 C2 C14 -1.15(16) n
C1 C2 C3 C4 1.92(17) n
C14 C2 C3 C4 -178.02(11) n
C2 C3 C4 C5 0.39(18) n
C3 C4 C5 C6 -1.36(18) n
C4 C5 C6 C1 0.01(18) n
C2 C1 C6 C5 2.25(17) n
N1 C1 C6 C5 -179.94(11) n
C12 C7 C8 C9 -3.49(17) n
C13 C7 C8 C9 175.13(11) n
C12 C7 C8 C15 175.96(12) n
C13 C7 C8 C15 -5.42(17) n
C7 C8 C9 C10 2.03(18) n
C15 C8 C9 C10 -177.44(12) n
C8 C9 C10 C11 0.8(2) n
C9 C10 C11 C12 -2.19(19) n
C10 C11 C12 C7 0.69(19) n
C8 C7 C12 C11 2.20(18) n
C13 C7 C12 C11 -176.42(11) n
C12 C7 C13 N1 10.36(17) y
C8 C7 C13 N1 -168.26(11) n
C3 C2 C14 F2 -122.68(12) n
C1 C2 C14 F2 57.39(15) n
C3 C2 C14 F3 116.27(12) n
C1 C2 C14 F3 -63.66(14) n
C3 C2 C14 F1 -2.72(16) n
C1 C2 C14 F1 177.34(10) n
C7 C13 N1 C1 -178.37(10) y
C6 C1 N1 C13 45.47(16) y
C2 C1 N1 C13 -136.73(11) n

loop_
_cod_related_entry_id
_cod_related_entry_database
_cod_related_entry_code
1 ChemSpider 30654484
